data_2012449
loop_
_publ_author_name
'Usman, Anwar'
'Chantrapromma, Suchada'
'Fun, Hoong-Kun'

_publ_section_title
;
 Barium(II)--2,4-dinitrophenolate--18-crown-6 at 183K
;
_journal_issue 1
_journal_name_full 'Acta Crystallographica Section C'
_journal_page_first m45
_journal_page_last m47
_journal_paper_doi 10.1107/S0108270101018339
_journal_volume 58
_journal_year 2002
_chemical_formula_moiety 'C24 H30 Ba N4 O16'
_chemical_formula_sum 'C24 H30 Ba N4 O16'
_chemical_formula_weight 767.86
_chemical_name_systematic
;
Barium(II)-2,4-dinitrophenolate-18-Crown-6
;
_space_group_IT_number 14
_symmetry_cell_setting monoclinic
_symmetry_space_group_name_Hall '-P 2yn'
_symmetry_space_group_name_H-M 'P 1 21/n 1'
_atom_sites_solution_hydrogens geom
_atom_sites_solution_primary direct
_atom_sites_solution_secondary difmap
_audit_creation_method SHELXL-97
_cell_angle_alpha 90.00
_cell_angle_beta 91.9210(10)
_cell_angle_gamma 90.00
_cell_formula_units_Z 2
_cell_length_a 7.2679(3)
_cell_length_b 15.0351(7)
_cell_length_c 13.3607(6)
_cell_measurement_reflns_used 7844
_cell_measurement_temperature 183(2)
_cell_measurement_theta_max 29.50
_cell_measurement_theta_min 2.04
_cell_volume 1459.15(11)
_computing_cell_refinement 'SAINT (Siemens, 1996)'
_computing_data_collection 'SMART (Siemens, 1996)'
_computing_data_reduction SAINT
_computing_molecular_graphics SHELXTL
_computing_publication_material
;
SHELXTL, PARST (Nardelli, 1995) and PLATON (Spek, 1990)
;
_computing_structure_refinement SHELXTL
_computing_structure_solution 'SHELXTL (Sheldrick, 1997)'
_diffrn_ambient_temperature 183(2)
_diffrn_detector_area_resol_mean 8.33
_diffrn_measured_fraction_theta_full .968
_diffrn_measured_fraction_theta_max .968
_diffrn_measurement_device_type
;
Siemens SMART CCD area detector diffractometer
;
_diffrn_measurement_method '\w scans'
_diffrn_radiation_monochromator graphite
_diffrn_radiation_source 'fine-focus sealed tube'
_diffrn_radiation_type MoK\a
_diffrn_radiation_wavelength .71073
_diffrn_reflns_av_R_equivalents .0705
_diffrn_reflns_av_sigmaI/netI .0771
_diffrn_reflns_limit_h_max 7
_diffrn_reflns_limit_h_min -8
_diffrn_reflns_limit_k_max 16
_diffrn_reflns_limit_k_min -17
_diffrn_reflns_limit_l_max 15
_diffrn_reflns_limit_l_min -15
_diffrn_reflns_number 7712
_diffrn_reflns_theta_full 24.99
_diffrn_reflns_theta_max 24.99
_diffrn_reflns_theta_min 2.04
_diffrn_standards_decay_% negligible
_diffrn_standards_interval_count none
_diffrn_standards_number 0
_exptl_absorpt_coefficient_mu 1.445
_exptl_absorpt_correction_T_max .8457
_exptl_absorpt_correction_T_min .5689
_exptl_absorpt_correction_type empirical
_exptl_absorpt_process_details 'SADABS (Sheldrick, 1996)'
_exptl_crystal_colour Yellow
_exptl_crystal_density_diffrn 1.748
_exptl_crystal_density_method 'not measured'
_exptl_crystal_description Block
_exptl_crystal_F_000 772
_exptl_crystal_size_max .44
_exptl_crystal_size_mid .16
_exptl_crystal_size_min .12
_refine_diff_density_max 1.141
_refine_diff_density_min -1.318
_refine_ls_extinction_coef .0063(11)
_refine_ls_extinction_expression Fc^*^=kFc[1+0.001xFc^2^\l^3^/sin(2\q)]^-1/4^
_refine_ls_extinction_method SHELXL
_refine_ls_goodness_of_fit_ref 1.036
_refine_ls_hydrogen_treatment constr
_refine_ls_matrix_type full
_refine_ls_number_parameters 206
_refine_ls_number_reflns 2486
_refine_ls_number_restraints 0
_refine_ls_restrained_S_all 1.036
_refine_ls_R_factor_all .0440
_refine_ls_R_factor_gt .0381
_refine_ls_shift/su_max .000
_refine_ls_shift/su_mean .000
_refine_ls_structure_factor_coef Fsqd
_refine_ls_weighting_details 'calc w = 1/[\s^2^(Fo^2^)+(0.0637P)^2^] where P=(Fo^2^+2Fc^2^)/3'
_refine_ls_weighting_scheme calc
_refine_ls_wR_factor_gt .1035
_refine_ls_wR_factor_ref .1206
_reflns_number_gt 2043
_reflns_number_total 2486
_reflns_threshold_expression 'I > 2\s(I)'
_cod_data_source_file sk1500.cif
_cod_data_source_block I
_cod_depositor_comments
;
The following automatic conversions were performed:
'_symmetry_cell_setting' value 'Monoclinic' changed to 'monoclinic'
according to '/home/saulius/struct/CIF-dictionaries/cif_core.dic'
dictionary named 'cif_core.dic' version 2.4.1 from 2010-06-29.

Automatic conversion script
Id: cif_fix_enum 1527 2010-12-29 10:47:43Z saulius 

The following automatic conversions were performed:

'_symmetry_cell_setting' value 'Monoclinic' changed to 'monoclinic'
according to /home/saulius/struct/CIF-dictionaries/cif_core.dic
dictionary named 'cif_core.dic' version 2.4.1 from 2010-06-29.

Automatic conversion script
Id: cif_fix_values 1715 2011-07-08 13:25:40Z adriana 
;
_cod_original_cell_volume 1459.10(10)
_cod_original_sg_symbol_H-M 'P 21/n'
_cod_database_code 2012449
_cod_database_fobs_code 2012449

loop_
_symmetry_equiv_pos_as_xyz
'x, y, z'
'-x+1/2, y+1/2, -z+1/2'
'-x, -y, -z'
'x-1/2, -y-1/2, z-1/2'

loop_
_atom_site_label
_atom_site_fract_x
_atom_site_fract_y
_atom_site_fract_z
_atom_site_U_iso_or_equiv
_atom_site_adp_type
_atom_site_calc_flag
_atom_site_refinement_flags
_atom_site_occupancy
_atom_site_disorder_assembly
_atom_site_disorder_group
_atom_site_type_symbol
Ba1 .0000 .0000 .0000 .0125(2) Uani d S 1 . . Ba
N1 .1218(5) .1190(2) -.2599(3) .0187(8) Uani d . 1 . . N
N2 .2752(6) -.0140(3) -.5750(3) .0209(9) Uani d . 1 . . N
O1 .2488(4) -.13670(17) .0500(2) .0178(6) Uani d . 1 . . O
O2 .2993(4) .0331(2) .1235(2) .0213(7) Uani d . 1 . . O
O3 .0967(4) .17951(18) .05062(19) .0153(6) Uani d . 1 . . O
O4 .1438(4) -.0586(2) -.1707(2) .0229(7) Uani d . 1 . . O
O5 .1170(5) .1179(2) -.1670(2) .0364(9) Uani d . 1 . . O
O6 .0961(5) .18845(19) -.3068(2) .0345(8) Uani d . 1 . . O
O7 .2742(6) .0609(2) -.6084(3) .0365(9) Uani d . 1 . . O
O8 .3094(6) -.0809(2) -.6224(3) .0383(9) Uani d . 1 . . O
C1 .1755(6) -.2250(3) .0438(3) .0206(9) Uani d . 1 . . C
H1A .0981 -.2363 .0992 .025 Uiso d R 1 . . H
H1B .2739 -.2676 .0459 .025 Uiso d R 1 . . H
C2 .3516(7) -.1227(3) .1399(4) .0236(10) Uani d . 1 . . C
H2A .4438 -.1680 .1488 .028 Uiso d R 1 . . H
H2B .2700 -.1263 .1948 .028 Uiso d R 1 . . H
C3 .4383(6) -.0323(3) .1399(3) .0225(10) Uani d . 1 . . C
H3A .5030 -.0216 .2026 .027 Uiso d R 1 . . H
H3B .5251 -.0296 .0874 .027 Uiso d R 1 . . H
C4 .3663(7) .1225(3) .1351(4) .0234(10) Uani d . 1 . . C
H4A .4395 .1385 .0785 .028 Uiso calc R 1 . . H
H4B .4436 .1270 .1955 .028 Uiso calc R 1 . . H
C5 .2060(6) .1840(3) .1415(3) .0223(10) Uani d . 1 . . C
H5A .1325 .1670 .1968 .027 Uiso d R 1 . . H
H5B .2481 .2438 .1524 .027 Uiso d R 1 . . H
C6 -.0655(6) .2336(3) .0540(3) .0168(9) Uani d . 1 . . C
H6A -.0311 .2946 .0646 .020 Uiso d R 1 . . H
H6B -.1388 .2151 .1087 .020 Uiso d R 1 . . H
C7 .1684(5) -.0467(3) -.2621(3) .0141(9) Uani d . 1 . . C
C8 .2086(6) -.1204(3) -.3275(3) .0203(9) Uani d . 1 . . C
H8A .2110 -.1792 -.2994 .024 Uiso d R 1 . . H
C9 .2418(6) -.1110(3) -.4267(3) .0211(9) Uani d . 1 . . C
H9A .2708 -.1619 -.4665 .025 Uiso d R 1 . . H
C10 .2354(6) -.0256(3) -.4697(3) .0164(9) Uani d . 1 . . C
C11 .1942(5) .0477(3) -.4137(3) .0163(9) Uani d . 1 . . C
H11A .1889 .1054 -.4444 .020 Uiso d R 1 . . H
C12 .1607(5) .0391(3) -.3133(3) .0158(9) Uani d . 1 . . C

loop_
_atom_site_aniso_label
_atom_site_aniso_U_11
_atom_site_aniso_U_22
_atom_site_aniso_U_33
_atom_site_aniso_U_12
_atom_site_aniso_U_13
_atom_site_aniso_U_23
Ba1 .0155(3) .0105(3) .0113(3) -.00006(11) -.00364(16) -.00219(11)
N1 .0204(18) .0196(19) .0160(18) .0003(15) .0016(15) -.0022(15)
N2 .030(2) .026(2) .006(2) .0006(17) -.0012(18) -.0023(16)
O1 .0248(16) .0129(14) .0151(14) .0003(12) -.0070(12) -.0002(12)
O2 .0187(16) .0152(16) .0292(18) -.0014(13) -.0105(13) -.0033(14)
O3 .0211(14) .0163(14) .0084(13) .0016(12) -.0023(11) -.0031(11)
O4 .0301(17) .0239(16) .0148(16) -.0015(13) .0039(13) .0033(13)
O5 .066(2) .0265(18) .0167(17) .0066(17) .0068(17) -.0061(14)
O6 .056(2) .0124(16) .0355(19) .0061(15) .0069(17) .0026(15)
O7 .069(3) .023(2) .0173(17) -.0010(18) .0076(17) .0075(15)
O8 .064(3) .029(2) .0220(18) .0082(18) .0015(17) -.0057(16)
C1 .028(2) .011(2) .022(2) .0013(17) -.0059(19) .0015(18)
C2 .025(2) .022(3) .023(2) .0032(19) -.014(2) .001(2)
C3 .019(2) .026(2) .022(2) .003(2) -.0101(19) -.002(2)
C4 .021(2) .018(2) .030(3) -.0059(19) -.009(2) -.003(2)
C5 .022(2) .018(2) .026(2) -.0056(18) -.0055(19) -.0070(19)
C6 .025(2) .0141(19) .0116(19) .0021(17) -.0018(17) -.0026(16)
C7 .013(2) .017(2) .012(2) -.0040(16) -.0014(16) .0009(17)
C8 .025(2) .013(2) .022(2) -.0002(17) -.0007(19) .0023(18)
C9 .025(2) .015(2) .023(2) .0021(17) -.0001(19) -.0049(18)
C10 .022(2) .021(2) .006(2) .000(2) -.0016(17) -.0005(18)
C11 .017(2) .012(2) .020(2) -.0024(16) -.0038(17) .0019(17)
C12 .013(2) .013(2) .022(2) -.0019(16) -.0041(17) -.0002(19)

loop_
_atom_type_symbol
_atom_type_description
_atom_type_scat_dispersion_real
_atom_type_scat_dispersion_imag
_atom_type_scat_source
C C .0033 .0016 'International Tables Vol C Tables 4.2.6.8 and 6.1.1.4'
H H .0000 .0000 'International Tables Vol C Tables 4.2.6.8 and 6.1.1.4'
N N .0061 .0033 'International Tables Vol C Tables 4.2.6.8 and 6.1.1.4'
O O .0106 .0060 'International Tables Vol C Tables 4.2.6.8 and 6.1.1.4'
Ba Ba -.3244 2.2819 'International Tables Vol C Tables 4.2.6.8 and 6.1.1.4'

loop_
_geom_angle_atom_site_label_1
_geom_angle_atom_site_label_2
_geom_angle_atom_site_label_3
_geom_angle_site_symmetry_1
_geom_angle_site_symmetry_3
_geom_angle
_geom_angle_publ_flag
O4 Ba1 O4 . 3 180.00(17) ?
O4 Ba1 O2 . 3 75.65(9) ?
O4 Ba1 O2 3 3 104.35(9) ?
O4 Ba1 O2 . . 104.35(9) yes
O4 Ba1 O2 3 . 75.65(9) ?
O2 Ba1 O2 3 . 180.00(11) ?
O4 Ba1 O1 . . 72.30(8) yes
O4 Ba1 O1 3 . 107.70(8) ?
O2 Ba1 O1 3 . 120.31(9) ?
O2 Ba1 O1 . . 59.69(9) yes
O4 Ba1 O1 . 3 107.70(8) ?
O4 Ba1 O1 3 3 72.30(8) ?
O2 Ba1 O1 3 3 59.69(9) ?
O2 Ba1 O1 . 3 120.31(9) ?
O1 Ba1 O1 . 3 180.00(7) ?
O4 Ba1 O3 . 3 65.81(8) ?
O4 Ba1 O3 3 3 114.19(8) ?
O2 Ba1 O3 3 3 60.10(8) ?
O2 Ba1 O3 . 3 119.90(8) ?
O1 Ba1 O3 . 3 61.10(8) ?
O1 Ba1 O3 3 3 118.90(8) ?
O4 Ba1 O3 . . 114.19(8) yes
O4 Ba1 O3 3 . 65.81(8) ?
O2 Ba1 O3 3 . 119.90(8) ?
O2 Ba1 O3 . . 60.10(8) yes
O1 Ba1 O3 . . 118.90(8) ?
O1 Ba1 O3 3 . 61.10(8) ?
O3 Ba1 O3 3 . 180.00(11) ?
O4 Ba1 O5 . 3 124.48(7) ?
O4 Ba1 O5 3 3 55.52(7) ?
O2 Ba1 O5 3 3 95.86(10) ?
O2 Ba1 O5 . 3 84.14(10) ?
O1 Ba1 O5 . 3 65.52(9) ?
O1 Ba1 O5 3 3 114.48(9) ?
O3 Ba1 O5 3 3 62.92(8) ?
O3 Ba1 O5 . 3 117.08(8) ?
O4 Ba1 O5 . . 55.52(7) ?
O4 Ba1 O5 3 . 124.48(7) ?
O2 Ba1 O5 3 . 84.15(10) ?
O2 Ba1 O5 . . 95.86(10) yes
O1 Ba1 O5 . . 114.48(9) yes
O1 Ba1 O5 3 . 65.52(9) ?
O3 Ba1 O5 3 . 117.08(8) ?
O3 Ba1 O5 . . 62.92(8) yes
O5 Ba1 O5 3 . 180.00(18) ?
O6 N1 O5 . . 120.8(3) ?
O6 N1 C12 . . 119.2(3) ?
O5 N1 C12 . . 119.9(3) ?
O7 N2 O8 . . 125.1(4) ?
O7 N2 C10 . . 117.8(4) ?
O8 N2 C10 . . 117.0(4) ?
C2 O1 C1 . . 112.0(3) ?
C2 O1 Ba1 . . 114.4(2) ?
C1 O1 Ba1 . . 115.5(2) ?
C3 O2 C4 . . 113.2(3) ?
C3 O2 Ba1 . . 120.9(3) ?
C4 O2 Ba1 . . 119.7(3) ?
C5 O3 C6 . . 112.3(3) ?
C5 O3 Ba1 . . 111.7(2) ?
C6 O3 Ba1 . . 110.3(2) ?
C7 O4 Ba1 . . 148.4(3) ?
N1 O5 Ba1 . . 140.4(3) ?
O1 C1 C6 . 3 108.3(3) ?
O1 C1 H1A . . 110.2 ?
C6 C1 H1A 3 . 110.2 ?
O1 C1 H1B . . 110.0 ?
C6 C1 H1B 3 . 109.9 ?
H1A C1 H1B . . 108.3 ?
O1 C2 C3 . . 110.3(4) ?
O1 C2 H2A . . 110.3 ?
C3 C2 H2A . . 110.6 ?
O1 C2 H2B . . 108.6 ?
C3 C2 H2B . . 108.8 ?
H2A C2 H2B . . 108.2 ?
O2 C3 C2 . . 109.3(4) ?
O2 C3 H3A . . 110.0 ?
C2 C3 H3A . . 110.2 ?
O2 C3 H3B . . 109.8 ?
C2 C3 H3B . . 109.1 ?
H3A C3 H3B . . 108.4 ?
O2 C4 C5 . . 108.9(4) ?
O2 C4 H4A . . 109.9 ?
C5 C4 H4A . . 109.9 ?
O2 C4 H4B . . 109.9 ?
C5 C4 H4B . . 109.9 ?
H4A C4 H4B . . 108.3 ?
O3 C5 C4 . . 109.6(3) ?
O3 C5 H5A . . 109.5 ?
C4 C5 H5A . . 109.5 ?
O3 C5 H5B . . 109.8 ?
C4 C5 H5B . . 110.1 ?
H5A C5 H5B . . 108.3 ?
O3 C6 C1 . 3 109.6(3) ?
O3 C6 H6A . . 109.6 ?
C1 C6 H6A 3 . 109.6 ?
O3 C6 H6B . . 109.8 ?
C1 C6 H6B 3 . 110.0 ?
H6A C6 H6B . . 108.2 ?
O4 C7 C8 . . 121.1(4) ?
O4 C7 C12 . . 125.4(4) ?
C8 C7 C12 . . 113.5(4) ?
C9 C8 C7 . . 123.6(4) ?
C9 C8 H8A . . 118.3 ?
C7 C8 H8A . . 118.1 ?
C8 C9 C10 . . 119.2(4) ?
C8 C9 H9A . . 120.3 ?
C10 C9 H9A . . 120.5 ?
C11 C10 C9 . . 121.0(4) ?
C11 C10 N2 . . 119.1(4) ?
C9 C10 N2 . . 119.9(4) ?
C10 C11 C12 . . 120.4(4) ?
C10 C11 H11A . . 119.9 ?
C12 C11 H11A . . 119.7 ?
C11 C12 N1 . . 116.8(4) ?
C11 C12 C7 . . 122.3(4) ?
N1 C12 C7 . . 120.9(4) ?

loop_
_geom_bond_atom_site_label_1
_geom_bond_atom_site_label_2
_geom_bond_site_symmetry_2
_geom_bond_distance
_geom_bond_publ_flag
Ba1 O4 . 2.689(3) yes
Ba1 O4 3 2.689(3) no
Ba1 O2 3 2.732(3) no
Ba1 O2 . 2.732(3) yes
Ba1 O1 . 2.804(3) yes
Ba1 O1 3 2.804(3) no
Ba1 O3 3 2.864(3) no
Ba1 O3 . 2.864(3) yes
Ba1 O5 3 2.995(3) no
Ba1 O5 . 2.995(3) yes
N1 O6 . 1.229(4) yes
N1 O5 . 1.242(4) yes
N1 C12 . 1.431(5) yes
N2 O7 . 1.212(5) yes
N2 O8 . 1.218(5) yes
N2 C10 . 1.456(6) yes
O1 C2 . 1.409(5) yes
O1 C1 . 1.432(5) yes
O2 C3 . 1.422(6) yes
O2 C4 . 1.436(5) yes
O3 C5 . 1.430(5) yes
O3 C6 . 1.434(5) yes
O4 C7 . 1.252(5) yes
C1 C6 3 1.514(6) yes
C1 H1A . .9601 ?
C1 H1B . .9600 ?
C2 C3 . 1.498(7) yes
C2 H2A . .9600 ?
C2 H2B . .9600 ?
C3 H3A . .9600 ?
C3 H3B . .9600 ?
C4 C5 . 1.492(6) yes
C4 H4A . .9700 ?
C4 H4B . .9700 ?
C5 H5A . .9599 ?
C5 H5B . .9600 ?
C6 C1 3 1.514(6) no
C6 H6A . .9600 ?
C6 H6B . .9600 ?
C7 C8 . 1.448(6) yes
C7 C12 . 1.459(6) yes
C8 C9 . 1.363(6) yes
C8 H8A . .9600 ?
C9 C10 . 1.407(6) yes
C9 H9A . .9600 ?
C10 C11 . 1.370(6) yes
C11 C12 . 1.378(6) yes
C11 H11A . .9600 ?

loop_
_geom_torsion_atom_site_label_1
_geom_torsion_atom_site_label_2
_geom_torsion_atom_site_label_3
_geom_torsion_atom_site_label_4
_geom_torsion_site_symmetry_1
_geom_torsion_site_symmetry_4
_geom_torsion
_geom_torsion_publ_flag
O4 Ba1 O1 C2 . . 142.4(3) ?
O4 Ba1 O1 C2 3 . -37.6(3) ?
O2 Ba1 O1 C2 3 . -156.8(3) ?
O2 Ba1 O1 C2 . . 23.2(3) ?
O3 Ba1 O1 C2 3 . -145.9(3) ?
O3 Ba1 O1 C2 . . 34.1(3) ?
O5 Ba1 O1 C2 3 . -74.6(3) ?
O5 Ba1 O1 C2 . . 105.4(3) ?
O4 Ba1 O1 C1 . . -85.4(3) ?
O4 Ba1 O1 C1 3 . 94.6(3) ?
O2 Ba1 O1 C1 3 . -24.7(3) ?
O2 Ba1 O1 C1 . . 155.3(3) ?
O3 Ba1 O1 C1 3 . -13.8(2) ?
O3 Ba1 O1 C1 . . 166.2(2) ?
O5 Ba1 O1 C1 3 . 57.5(2) ?
O5 Ba1 O1 C1 . . -122.5(2) ?
O4 Ba1 O2 C3 . . -51.4(3) ?
O4 Ba1 O2 C3 3 . 128.6(3) ?
O1 Ba1 O2 C3 . . 7.7(3) ?
O1 Ba1 O2 C3 3 . -172.3(3) ?
O3 Ba1 O2 C3 3 . 18.7(3) ?
O3 Ba1 O2 C3 . . -161.3(3) ?
O5 Ba1 O2 C3 3 . 72.7(3) ?
O5 Ba1 O2 C3 . . -107.3(3) ?
O4 Ba1 O2 C4 . . 99.3(3) ?
O4 Ba1 O2 C4 3 . -80.7(3) ?
O1 Ba1 O2 C4 . . 158.4(3) ?
O1 Ba1 O2 C4 3 . -21.6(3) ?
O3 Ba1 O2 C4 3 . 169.3(3) ?
O3 Ba1 O2 C4 . . -10.7(3) ?
O5 Ba1 O2 C4 3 . -136.6(3) ?
O5 Ba1 O2 C4 . . 43.4(3) ?
O4 Ba1 O3 C5 . . -115.4(2) ?
O4 Ba1 O3 C5 3 . 64.6(2) ?
O2 Ba1 O3 C5 3 . 157.8(2) ?
O2 Ba1 O3 C5 . . -22.2(2) ?
O1 Ba1 O3 C5 . . -33.0(3) ?
O1 Ba1 O3 C5 3 . 147.0(3) ?
O5 Ba1 O3 C5 3 . 42.5(3) ?
O5 Ba1 O3 C5 . . -137.5(3) ?
O4 Ba1 O3 C6 . . 118.9(2) ?
O4 Ba1 O3 C6 3 . -61.1(2) ?
O2 Ba1 O3 C6 3 . 32.1(2) ?
O2 Ba1 O3 C6 . . -147.9(2) ?
O1 Ba1 O3 C6 . . -158.7(2) ?
O1 Ba1 O3 C6 3 . 21.3(2) ?
O5 Ba1 O3 C6 3 . -83.1(2) ?
O5 Ba1 O3 C6 . . 96.9(2) ?
O2 Ba1 O4 C7 3 . 65.0(5) ?
O2 Ba1 O4 C7 . . -115.0(5) ?
O1 Ba1 O4 C7 . . -166.1(5) ?
O1 Ba1 O4 C7 3 . 13.9(5) ?
O3 Ba1 O4 C7 3 . 128.3(5) ?
O3 Ba1 O4 C7 . . -51.7(5) ?
O5 Ba1 O4 C7 3 . 152.2(5) ?
O5 Ba1 O4 C7 . . -27.8(5) ?
O6 N1 O5 Ba1 . . 144.6(3) ?
C12 N1 O5 Ba1 . . -36.6(6) ?
O4 Ba1 O5 N1 . . 34.9(4) ?
O4 Ba1 O5 N1 3 . -145.1(4) ?
O2 Ba1 O5 N1 3 . -41.7(4) ?
O2 Ba1 O5 N1 . . 138.3(4) ?
O1 Ba1 O5 N1 . . 79.0(5) ?
O1 Ba1 O5 N1 3 . -101.0(5) ?
O3 Ba1 O5 N1 3 . 10.4(5) ?
O3 Ba1 O5 N1 . . -169.6(5) ?
C2 O1 C1 C6 . 3 179.2(3) yes
Ba1 O1 C1 C6 . 3 45.9(4) ?
C1 O1 C2 C3 . . 175.4(4) yes
Ba1 O1 C2 C3 . . -50.8(4) ?
C4 O2 C3 C2 . . 172.4(4) yes
Ba1 O2 C3 C2 . . -35.2(5) ?
O1 C2 C3 O2 . . 55.9(5) yes
C3 O2 C4 C5 . . -166.3(4) yes
Ba1 O2 C4 C5 . . 40.9(5) ?
C6 O3 C5 C4 . . 176.8(3) yes
Ba1 O3 C5 C4 . . 52.3(4) ?
O2 C4 C5 O3 . . -61.8(5) yes
C5 O3 C6 C1 . 3 -179.4(3) yes
Ba1 O3 C6 C1 . 3 -54.1(3) ?
Ba1 O4 C7 C8 . . -157.7(4) ?
Ba1 O4 C7 C12 . . 22.4(8) ?
O4 C7 C8 C9 . . -178.0(4) ?
C12 C7 C8 C9 . . 1.9(6) ?
C7 C8 C9 C10 . . -.7(7) ?
C8 C9 C10 C11 . . -.8(7) ?
C8 C9 C10 N2 . . 178.4(4) ?
O7 N2 C10 C11 . . 1.7(7) ?
O8 N2 C10 C11 . . -179.3(4) ?
O7 N2 C10 C9 . . -177.6(5) ?
O8 N2 C10 C9 . . 1.4(7) ?
C9 C10 C11 C12 . . 1.0(6) ?
N2 C10 C11 C12 . . -178.3(4) ?
C10 C11 C12 N1 . . 179.0(4) ?
C10 C11 C12 C7 . . .4(6) ?
O6 N1 C12 C11 . . 9.4(6) ?
O5 N1 C12 C11 . . -169.5(4) ?
O6 N1 C12 C7 . . -172.0(4) ?
O5 N1 C12 C7 . . 9.1(6) ?
O4 C7 C12 C11 . . 178.2(4) ?
C8 C7 C12 C11 . . -1.8(5) ?
O4 C7 C12 N1 . . -.3(6) ?
C8 C7 C12 N1 . . 179.7(4) ?
